data_1544181
loop_
_publ_author_name
'Srinivas, Palabindela'
'Prabhakar, Sunchu'
'Chevallier, Floris'
'Nassar, Ekhlass'
'Erb, William'
'Dorcet, Vincent'
'Jouikov, Viatcheslav'
'Radha Krishna, Palakodety'
'Mongin, Florence'

_publ_section_title
;
 Synthesis of ferrocene amides and esters from aminoferrocene and
 2-substituted ferrocenecarboxylic acid and properties thereof
;
_journal_issue 11
_journal_name_full 'New J. Chem.'
_journal_page_first 9441
_journal_paper_doi 10.1039/C6NJ02018F
_journal_volume 40
_journal_year 2016
_chemical_absolute_configuration rm/ad/rmad/syn/unk/.
_chemical_compound_source 'synthesis as described'
_chemical_formula_moiety 'C26 H33 Fe N2 O8'
_chemical_formula_sum 'C26 H33 Fe N2 O8'
_chemical_formula_weight 557.39
_chemical_name_systematic
;
 ?
;
_space_group_crystal_system orthorhombic
_space_group_IT_number 19
_space_group_name_Hall 'P 2ac 2ab'
_space_group_name_H-M_alt 'P 21 21 21'
_symmetry_space_group_name_Hall 'P 2ac 2ab'
_symmetry_space_group_name_H-M 'P 21 21 21'
_atom_sites_solution_hydrogens geom
_audit_update_record
;
2016-04-20 deposited with the CCDC.
2016-09-22 downloaded from the CCDC.
;
_cell_angle_alpha 90
_cell_angle_beta 90
_cell_angle_gamma 90
_cell_formula_units_Z 4
_cell_length_a 9.2335(5)
_cell_length_b 11.2140(5)
_cell_length_c 25.4777(13)
_cell_measurement_reflns_used 4104
_cell_measurement_temperature 150(2)
_cell_measurement_theta_max 23.51
_cell_measurement_theta_min 2.35
_cell_measurement_wavelength 0.71073
_cell_volume 2638.1(2)
_computing_cell_refinement 'Bruker APEX2 (Bruker, 2014)'
_computing_data_collection 'Bruker APEX2 (Bruker, 2014)'
_computing_data_reduction 'Bruker APEX2 (Bruker, 2014)'
_computing_molecular_graphics 'SXGRAPH (Farrugia, 1999), Mercury (CSD, 2014)'
_computing_publication_material 'CRYSCALC (T. Roisnel, local program, 2016)'
_computing_structure_refinement 'SHELXL-2014/7 (Sheldrick, 2014)'
_computing_structure_solution 'SIR97 (Altomare et al., 1999)'
_diffrn_ambient_temperature 150(2)
_diffrn_detector 'CCD plate'
_diffrn_measured_fraction_theta_full 0.995
_diffrn_measured_fraction_theta_max 0.992
_diffrn_measurement_device_type 'APEXII, Bruker-AXS'
_diffrn_measurement_method 'CCD rotation images, thin slices'
_diffrn_radiation_monochromator graphite
_diffrn_radiation_probe x-ray
_diffrn_radiation_source 'fine-focus sealed tube'
_diffrn_radiation_type MoK\a
_diffrn_radiation_wavelength 0.71073
_diffrn_reflns_av_R_equivalents 0.0390
_diffrn_reflns_av_unetI/netI 0.0652
_diffrn_reflns_limit_h_max 7
_diffrn_reflns_limit_h_min -11
_diffrn_reflns_limit_k_max 14
_diffrn_reflns_limit_k_min -14
_diffrn_reflns_limit_l_max 29
_diffrn_reflns_limit_l_min -33
_diffrn_reflns_number 15680
_diffrn_reflns_theta_full 25.242
_diffrn_reflns_theta_max 27.483
_diffrn_reflns_theta_min 2.967
_exptl_absorpt_coefficient_mu 0.623
_exptl_absorpt_correction_T_max 0.975
_exptl_absorpt_correction_T_min 0.890
_exptl_absorpt_correction_type multi-scan
_exptl_absorpt_process_details
;
  [Sheldrick, G.M. (2014). SADABS Bruker AXS Inc., Madison, Wisconsin, USA]
;
_exptl_crystal_colour yellow
_exptl_crystal_density_diffrn 1.403
_exptl_crystal_description plate
_exptl_crystal_F_000 1172
_exptl_crystal_size_max 0.300
_exptl_crystal_size_mid 0.150
_exptl_crystal_size_min 0.040
_refine_diff_density_max 1.860
_refine_diff_density_min -1.237
_refine_diff_density_rms 0.144
_refine_ls_abs_structure_details
;
Flack x determined using 1249 quotients [(I+)-(I-)]/[(I+)+(I-)]
(Parsons, Flack and Wagner, Acta Cryst. B69 (2013) 249-259).
;
_refine_ls_abs_structure_Flack 0.042(10)
_refine_ls_extinction_method none
_refine_ls_goodness_of_fit_ref 1.037
_refine_ls_hydrogen_treatment constr
_refine_ls_matrix_type full
_refine_ls_number_parameters 262
_refine_ls_number_reflns 5562
_refine_ls_number_restraints 4
_refine_ls_restrained_S_all 1.038
_refine_ls_R_factor_all 0.1327
_refine_ls_R_factor_gt 0.1015
_refine_ls_shift/su_max 0.001
_refine_ls_shift/su_mean 0.000
_refine_ls_structure_factor_coef Fsqd
_refine_ls_weighting_details 'w=1/[\s^2^(Fo^2^)+(0.1649P)^2^+10.6737P] where P=(Fo^2^+2Fc^2^)/3'
_refine_ls_weighting_scheme calc
_refine_ls_wR_factor_gt 0.2636
_refine_ls_wR_factor_ref 0.2942
_reflns_number_gt 4081
_reflns_number_total 5562
_reflns_threshold_expression >2sigma(I)
_cod_data_source_file c6nj02018f2.cif
_cod_data_source_block FMPS235
_cod_depositor_comments
;
The following automatic conversions were performed:

'_space_group_crystal_system' value 'Orthorhombic' changed to
'orthorhombic' according to
/usr/data/users/saulius/crontab/automatic-downloads/rss-feeds/RSC/lib/dictionaries/cif_core.dic
dictionary named 'cif_core.dic' version 2.4.2 from 2011-04-26.

Automatic conversion script
Id: cif_fix_values 4268 2015-11-12 08:31:59Z antanas 

 Adding full bibliography for 1544181.cif.
;
_cod_database_code 1544181

loop_
_space_group_symop_operation_xyz
'x, y, z'
'-x+1/2, -y, z+1/2'
'x+1/2, -y+1/2, -z'
'-x, y+1/2, -z+1/2'

loop_
_atom_site_label
_atom_site_type_symbol
_atom_site_fract_x
_atom_site_fract_y
_atom_site_fract_z
_atom_site_U_iso_or_equiv
_atom_site_adp_type
_atom_site_occupancy
_atom_site_site_symmetry_order
_atom_site_calc_flag
_atom_site_refinement_flags_posn
_atom_site_refinement_flags_adp
Fe1 Fe 0.56568(17) 1.19843(14) 1.17418(5) 0.0323(4) Uani 1 1 d . .
C1 C 0.4728(18) 1.0319(18) 1.1707(6) 0.077(2) Uani 1 1 d . .
H1 H 0.5186 0.9609 1.1824 0.093 Uiso 1 1 calc R U
C2 C 0.3766(18) 1.1186(16) 1.2011(7) 0.077(2) Uani 1 1 d . .
H2 H 0.3465 1.1140 1.2367 0.093 Uiso 1 1 calc R U
C3 C 0.3455(18) 1.2005(18) 1.1666(6) 0.077(2) Uani 1 1 d . .
H3 H 0.2782 1.2611 1.1757 0.093 Uiso 1 1 calc R U
C4 C 0.4052(18) 1.2023(18) 1.1187(7) 0.077(2) Uani 1 1 d . .
H4 H 0.4034 1.2598 1.0913 0.093 Uiso 1 1 calc R U
C5 C 0.4754(19) 1.0829(17) 1.1229(7) 0.077(2) Uani 1 1 d . .
H5 H 0.5193 1.0451 1.0936 0.093 Uiso 1 1 calc R U
C6 C 0.650(2) 1.3232(15) 1.2202(7) 0.080(2) Uani 1 1 d . .
H6 H 0.5994 1.3782 1.2418 0.096 Uiso 1 1 calc R U
C7 C 0.683(2) 1.3452(15) 1.1719(7) 0.080(2) Uani 1 1 d . .
H7 H 0.6593 1.4131 1.1513 0.096 Uiso 1 1 calc R U
C8 C 0.767(2) 1.2380(15) 1.1567(7) 0.080(2) Uani 1 1 d . .
H8 H 0.8135 1.2271 1.1238 0.096 Uiso 1 1 calc R U
C9 C 0.767(2) 1.1593(16) 1.1956(7) 0.080(2) Uani 1 1 d . .
H9 H 0.8096 1.0821 1.1944 0.096 Uiso 1 1 calc R U
C10 C 0.696(2) 1.2083(16) 1.2381(7) 0.080(2) Uani 1 1 d . .
C11 C 0.654(2) 1.1444(16) 1.2876(5) 0.076(2) Uani 1 1 d . .
O12 O 0.6822(13) 1.0344(10) 1.2961(3) 0.076(2) Uani 1 1 d . .
O13 O 0.5702(13) 1.2090(10) 1.3204(3) 0.076(2) Uani 1 1 d . .
C14 C 0.558(2) 1.1604(16) 1.3722(5) 0.076(2) Uani 1 1 d . .
H14A H 0.6532 1.1331 1.3854 0.092 Uiso 1 1 calc R U
H14B H 0.4889 1.0930 1.3731 0.092 Uiso 1 1 calc R U
C15 C 0.5035(11) 1.2631(10) 1.4030(4) 0.035(2) Uani 1 1 d . .
H15A H 0.5561 1.3364 1.3926 0.043 Uiso 1 1 calc R U
H15B H 0.3993 1.2753 1.3956 0.043 Uiso 1 1 calc R U
N16 N 0.5240(8) 1.2414(8) 1.4595(3) 0.0309(19) Uani 1 1 d . .
H16 H 0.6116 1.2473 1.4729 0.037 Uiso 1 1 calc R U
C17 C 0.4138(9) 1.2130(7) 1.4909(3) 0.0210(16) Uani 1 1 d . .
O18 O 0.2872(6) 1.2032(7) 1.4762(2) 0.0295(14) Uani 1 1 d . .
C19 C 0.4587(9) 1.1876(8) 1.5477(3) 0.0235(17) Uani 1 1 d . .
H19 H 0.5308 1.2482 1.5597 0.028 Uiso 1 1 calc R U
O20 O 0.3323(6) 1.1927(7) 1.5797(2) 0.0294(14) Uani 1 1 d . .
C21 C 0.3645(12) 1.1319(10) 1.6268(4) 0.035(2) Uani 1 1 d . .
H21 H 0.2790 1.0853 1.6395 0.043 Uiso 1 1 calc R U
O22 O 0.4111(9) 1.2135(10) 1.6649(3) 0.062(3) Uani 1 1 d . .
C23 C 0.5505(19) 1.1792(19) 1.6831(5) 0.081(3) Uani 1 1 d . .
C24 C 0.5368(19) 1.1196(19) 1.7341(5) 0.081(3) Uani 1 1 d . .
H24A H 0.4591 1.1573 1.7543 0.121 Uiso 1 1 calc R U
H24B H 0.6283 1.1265 1.7533 0.121 Uiso 1 1 calc R U
H24C H 0.5139 1.0352 1.7286 0.121 Uiso 1 1 calc R U
C25 C 0.6450(19) 1.3016(19) 1.6828(5) 0.081(3) Uani 1 1 d . .
H25A H 0.6703 1.3225 1.6466 0.121 Uiso 1 1 calc R U
H25B H 0.7338 1.2899 1.7033 0.121 Uiso 1 1 calc R U
H25C H 0.5879 1.3662 1.6984 0.121 Uiso 1 1 calc R U
O26 O 0.6083(8) 1.1043(8) 1.6427(3) 0.0422(19) Uani 1 1 d . .
C27 C 0.4930(11) 1.0507(10) 1.6161(4) 0.034(2) Uani 1 1 d . .
H27 H 0.4757 0.9664 1.6273 0.040 Uiso 1 1 calc R U
C28 C 0.5177(9) 1.0630(8) 1.5564(3) 0.0220(18) Uani 1 1 d . .
H28 H 0.4558 1.0039 1.5373 0.026 Uiso 1 1 calc R U
N29 N 0.6663(8) 1.0447(7) 1.5426(3) 0.0260(17) Uani 1 1 d . .
C30 C 0.7071(11) 0.9798(8) 1.5008(4) 0.0266(19) Uani 1 1 d . .
O31 O 0.6276(8) 0.9244(7) 1.4718(3) 0.0386(18) Uani 1 1 d . .
O32 O 0.8530(7) 0.9873(6) 1.4963(3) 0.0322(15) Uani 1 1 d . .
C33 C 0.9330(12) 0.9151(8) 1.4573(4) 0.029(2) Uani 1 1 d . .
C34 C 1.0903(12) 0.9467(11) 1.4699(5) 0.045(3) Uani 1 1 d . .
H34A H 1.1060 1.0320 1.4637 0.067 Uiso 1 1 calc R U
H34B H 1.1551 0.9003 1.4473 0.067 Uiso 1 1 calc R U
H34C H 1.1106 0.9281 1.5068 0.067 Uiso 1 1 calc R U
C35 C 0.9066(14) 0.7836(9) 1.4677(5) 0.045(3) Uani 1 1 d . .
H35A H 0.9171 0.7675 1.5053 0.068 Uiso 1 1 calc R U
H35B H 0.9773 0.7361 1.4481 0.068 Uiso 1 1 calc R U
H35C H 0.8085 0.7624 1.4564 0.068 Uiso 1 1 calc R U
C36 C 0.8930(13) 0.9546(10) 1.4021(4) 0.040(3) Uani 1 1 d . .
H36A H 0.7918 0.9339 1.3950 0.059 Uiso 1 1 calc R U
H36B H 0.9558 0.9142 1.3767 0.059 Uiso 1 1 calc R U
H36C H 0.9058 1.0411 1.3991 0.059 Uiso 1 1 calc R U

loop_
_atom_site_aniso_label
_atom_site_aniso_U_11
_atom_site_aniso_U_22
_atom_site_aniso_U_33
_atom_site_aniso_U_23
_atom_site_aniso_U_13
_atom_site_aniso_U_12
Fe1 0.0367(8) 0.0410(7) 0.0191(6) -0.0033(6) -0.0013(6) 0.0082(7)
C1 0.068(5) 0.096(5) 0.068(4) 0.008(4) -0.002(4) 0.005(4)
C2 0.068(5) 0.096(5) 0.068(4) 0.008(4) -0.002(4) 0.005(4)
C3 0.068(5) 0.096(5) 0.068(4) 0.008(4) -0.002(4) 0.005(4)
C4 0.068(5) 0.096(5) 0.068(4) 0.008(4) -0.002(4) 0.005(4)
C5 0.068(5) 0.096(5) 0.068(4) 0.008(4) -0.002(4) 0.005(4)
C6 0.097(6) 0.071(4) 0.072(5) 0.000(4) 0.010(4) -0.031(4)
C7 0.097(6) 0.071(4) 0.072(5) 0.000(4) 0.010(4) -0.031(4)
C8 0.097(6) 0.071(4) 0.072(5) 0.000(4) 0.010(4) -0.031(4)
C9 0.097(6) 0.071(4) 0.072(5) 0.000(4) 0.010(4) -0.031(4)
C10 0.097(6) 0.071(4) 0.072(5) 0.000(4) 0.010(4) -0.031(4)
C11 0.097(5) 0.100(4) 0.032(3) 0.014(3) 0.014(3) 0.052(4)
O12 0.097(5) 0.100(4) 0.032(3) 0.014(3) 0.014(3) 0.052(4)
O13 0.097(5) 0.100(4) 0.032(3) 0.014(3) 0.014(3) 0.052(4)
C14 0.097(5) 0.100(4) 0.032(3) 0.014(3) 0.014(3) 0.052(4)
C15 0.016(5) 0.063(7) 0.026(5) 0.016(4) 0.003(4) 0.001(4)
N16 0.007(3) 0.054(5) 0.032(4) 0.015(4) -0.001(3) -0.001(3)
C17 0.014(4) 0.023(4) 0.026(4) 0.001(3) 0.006(3) -0.004(3)
O18 0.008(3) 0.051(4) 0.030(3) 0.006(3) -0.001(2) -0.001(3)
C19 0.011(4) 0.034(4) 0.025(4) 0.004(4) 0.005(3) 0.001(4)
O20 0.015(3) 0.046(4) 0.027(3) 0.010(3) 0.002(2) 0.003(3)
C21 0.027(5) 0.052(6) 0.027(5) 0.009(5) 0.004(4) 0.012(5)
O22 0.045(5) 0.104(7) 0.036(4) -0.023(5) -0.008(4) 0.037(5)
C23 0.068(6) 0.136(9) 0.038(4) -0.016(5) 0.000(4) 0.029(6)
C24 0.068(6) 0.136(9) 0.038(4) -0.016(5) 0.000(4) 0.029(6)
C25 0.068(6) 0.136(9) 0.038(4) -0.016(5) 0.000(4) 0.029(6)
O26 0.027(4) 0.074(5) 0.025(4) -0.003(4) 0.000(3) 0.009(4)
C27 0.027(5) 0.050(6) 0.024(5) 0.011(4) 0.004(4) 0.006(5)
C28 0.013(4) 0.029(4) 0.023(4) 0.002(3) 0.003(3) 0.003(3)
N29 0.016(4) 0.037(4) 0.025(4) 0.001(3) -0.001(3) 0.008(3)
C30 0.026(5) 0.027(4) 0.027(5) -0.002(4) 0.006(4) 0.003(4)
O31 0.026(4) 0.046(4) 0.044(4) -0.017(3) 0.001(3) -0.006(3)
O32 0.017(3) 0.043(4) 0.037(4) -0.008(3) 0.006(3) 0.001(3)
C33 0.030(5) 0.033(4) 0.025(4) -0.004(4) 0.011(4) 0.009(4)
C34 0.031(6) 0.059(7) 0.045(6) -0.008(5) 0.006(5) 0.008(5)
C35 0.051(7) 0.036(5) 0.048(6) 0.003(5) 0.011(5) 0.011(5)
C36 0.045(7) 0.040(5) 0.033(5) 0.004(4) 0.006(5) 0.004(5)

loop_
_atom_type_symbol
_atom_type_description
_atom_type_scat_dispersion_real
_atom_type_scat_dispersion_imag
_atom_type_scat_source
C C 0.0033 0.0016 'International Tables Vol C Tables 4.2.6.8 and 6.1.1.4'
H H 0.0000 0.0000 'International Tables Vol C Tables 4.2.6.8 and 6.1.1.4'
Fe Fe 0.3463 0.8444 'International Tables Vol C Tables 4.2.6.8 and 6.1.1.4'
O O 0.0106 0.0060 'International Tables Vol C Tables 4.2.6.8 and 6.1.1.4'
N N 0.0061 0.0033 'International Tables Vol C Tables 4.2.6.8 and 6.1.1.4'

loop_
_geom_angle_atom_site_label_1
_geom_angle_atom_site_label_2
_geom_angle_atom_site_label_3
_geom_angle
C8 Fe1 C7 44.3(7)
C8 Fe1 C6 66.7(7)
C7 Fe1 C6 38.1(6)
C8 Fe1 C9 39.3(7)
C7 Fe1 C9 71.2(8)
C6 Fe1 C9 68.1(8)
C8 Fe1 C5 112.9(7)
C7 Fe1 C5 138.0(7)
C6 Fe1 C5 175.0(7)
C9 Fe1 C5 115.0(7)
C8 Fe1 C10 66.9(7)
C7 Fe1 C10 69.6(7)
C6 Fe1 C10 41.8(7)
C9 Fe1 C10 40.1(7)
C5 Fe1 C10 143.1(7)
C8 Fe1 C3 156.7(8)
C7 Fe1 C3 122.3(8)
C6 Fe1 C3 116.0(8)
C9 Fe1 C3 163.8(7)
C5 Fe1 C3 62.3(8)
C10 Fe1 C3 131.9(7)
C8 Fe1 C4 121.5(7)
C7 Fe1 C4 111.1(8)
C6 Fe1 C4 132.6(8)
C9 Fe1 C4 150.6(7)
C5 Fe1 C4 43.0(7)
C10 Fe1 C4 169.3(8)
C3 Fe1 C4 38.2(6)
C8 Fe1 C1 126.2(7)
C7 Fe1 C1 170.4(8)
C6 Fe1 C1 146.0(7)
C9 Fe1 C1 101.7(7)
C5 Fe1 C1 38.5(7)
C10 Fe1 C1 109.4(7)
C3 Fe1 C1 65.9(8)
C4 Fe1 C1 71.8(7)
C8 Fe1 C2 165.5(7)
C7 Fe1 C2 146.2(8)
C6 Fe1 C2 116.0(7)
C9 Fe1 C2 126.9(7)
C5 Fe1 C2 65.8(7)
C10 Fe1 C2 104.9(7)
C3 Fe1 C2 36.9(6)
C4 Fe1 C2 68.3(7)
C1 Fe1 C2 43.4(7)
C5 C1 C2 101.5(16)
C5 C1 Fe1 69.3(11)
C2 C1 Fe1 69.1(9)
C5 C1 H1 129.3
C2 C1 H1 129.3
Fe1 C1 H1 124.2
C3 C2 C1 103.5(16)
C3 C2 Fe1 70.0(10)
C1 C2 Fe1 67.5(9)
C3 C2 H2 128.3
C1 C2 H2 128.3
Fe1 C2 H2 125.8
C2 C3 C4 122.4(19)
C2 C3 Fe1 73.1(10)
C4 C3 Fe1 71.2(10)
C2 C3 H3 118.8
C4 C3 H3 118.8
Fe1 C3 H3 129.5
C3 C4 C5 95.7(16)
C3 C4 Fe1 70.6(10)
C5 C4 Fe1 67.5(10)
C3 C4 H4 132.1
C5 C4 H4 132.1
Fe1 C4 H4 122.2
C1 C5 C4 116.1(17)
C1 C5 Fe1 72.2(11)
C4 C5 Fe1 69.6(10)
C1 C5 H5 122.0
C4 C5 H5 122.0
Fe1 C5 H5 128.2
C7 C6 C10 113.9(18)
C7 C6 Fe1 70.4(10)
C10 C6 Fe1 70.8(10)
C7 C6 H6 123.1
C10 C6 H6 123.1
Fe1 C6 H6 127.5
C6 C7 C8 102.6(17)
C6 C7 Fe1 71.5(10)
C8 C7 Fe1 67.5(9)
C6 C7 H7 128.7
C8 C7 H7 128.7
Fe1 C7 H7 124.0
C9 C8 C7 110.2(17)
C9 C8 Fe1 71.5(11)
C7 C8 Fe1 68.2(9)
C9 C8 H8 124.9
C7 C8 H8 124.9
Fe1 C8 H8 127.0
C8 C9 C10 108.7(18)
C8 C9 Fe1 69.2(12)
C10 C9 Fe1 71.5(12)
C8 C9 H9 125.6
C10 C9 H9 125.6
Fe1 C9 H9 125.2
C9 C10 C6 104.5(15)
C9 C10 C11 126.4(17)
C6 C10 C11 128.2(17)
C9 C10 Fe1 68.3(11)
C6 C10 Fe1 67.4(10)
C11 C10 Fe1 119.6(12)
O12 C11 O13 121.9(13)
O12 C11 C10 123.3(14)
O13 C11 C10 114.4(14)
C11 O13 C14 114.3(11)
O13 C14 C15 102.7(11)
O13 C14 H14A 111.2
C15 C14 H14A 111.2
O13 C14 H14B 111.2
C15 C14 H14B 111.2
H14A C14 H14B 109.1
N16 C15 C14 110.2(9)
N16 C15 H15A 109.6
C14 C15 H15A 109.6
N16 C15 H15B 109.6
C14 C15 H15B 109.6
H15A C15 H15B 108.1
C17 N16 C15 121.9(8)
C17 N16 H16 119.1
C15 N16 H16 119.1
O18 C17 N16 124.2(8)
O18 C17 C19 121.8(7)
N16 C17 C19 113.9(7)
O20 C19 C28 104.4(7)
O20 C19 C17 108.2(7)
C28 C19 C17 114.0(7)
O20 C19 H19 110.0
C28 C19 H19 110.0
C17 C19 H19 110.0
C21 O20 C19 107.2(7)
O22 C21 O20 109.7(9)
O22 C21 C27 106.0(9)
O20 C21 C27 107.4(8)
O22 C21 H21 111.2
O20 C21 H21 111.2
C27 C21 H21 111.2
C21 O22 C23 109.1(10)
O22 C23 O26 105.2(11)
O22 C23 C24 109.6(14)
O26 C23 C24 113.7(16)
O22 C23 C25 104.8(14)
O26 C23 C25 107.0(13)
C24 C23 C25 115.8(14)
C23 C24 H24A 109.5
C23 C24 H24B 109.5
H24A C24 H24B 109.5
C23 C24 H24C 109.5
H24A C24 H24C 109.5
H24B C24 H24C 109.5
C23 C25 H25A 109.5
C23 C25 H25B 109.5
H25A C25 H25B 109.5
C23 C25 H25C 109.5
H25A C25 H25C 109.5
H25B C25 H25C 109.5
C27 O26 C23 108.5(10)
O26 C27 C21 104.4(9)
O26 C27 C28 109.1(8)
C21 C27 C28 103.8(8)
O26 C27 H27 112.9
C21 C27 H27 112.9
C28 C27 H27 112.9
N29 C28 C19 116.2(7)
N29 C28 C27 111.7(8)
C19 C28 C27 100.0(7)
N29 C28 H28 109.5
C19 C28 H28 109.5
C27 C28 H28 109.5
C30 N29 C28 122.6(8)
O31 C30 N29 126.2(9)
O31 C30 O32 125.6(8)
N29 C30 O32 108.1(8)
C30 O32 C33 121.3(8)
O32 C33 C35 109.6(8)
O32 C33 C36 109.9(8)
C35 C33 C36 113.9(9)
O32 C33 C34 101.9(8)
C35 C33 C34 110.0(10)
C36 C33 C34 110.9(9)
C33 C34 H34A 109.5
C33 C34 H34B 109.5
H34A C34 H34B 109.5
C33 C34 H34C 109.5
H34A C34 H34C 109.5
H34B C34 H34C 109.5
C33 C35 H35A 109.5
C33 C35 H35B 109.5
H35A C35 H35B 109.5
C33 C35 H35C 109.5
H35A C35 H35C 109.5
H35B C35 H35C 109.5
C33 C36 H36A 109.5
C33 C36 H36B 109.5
H36A C36 H36B 109.5
C33 C36 H36C 109.5
H36A C36 H36C 109.5
H36B C36 H36C 109.5

loop_
_geom_bond_atom_site_label_1
_geom_bond_atom_site_label_2
_geom_bond_distance
Fe1 C8 1.961(19)
Fe1 C7 1.971(15)
Fe1 C6 1.984(16)
Fe1 C9 1.99(2)
Fe1 C5 2.020(19)
Fe1 C10 2.030(18)
Fe1 C3 2.042(17)
Fe1 C4 2.049(17)
Fe1 C1 2.056(19)
Fe1 C2 2.079(18)
C1 C5 1.35(2)
C1 C2 1.53(3)
C1 H1 0.9500
C2 C3 1.30(2)
C2 H2 0.9500
C3 C4 1.34(2)
C3 H3 0.9500
C4 C5 1.49(3)
C4 H4 0.9500
C5 H5 0.9500
C6 C7 1.29(2)
C6 C10 1.43(3)
C6 H6 0.9500
C7 C8 1.48(3)
C7 H7 0.9500
C8 C9 1.33(2)
C8 H8 0.9500
C9 C10 1.38(2)
C9 H9 0.9500
C10 C11 1.50(2)
C11 O12 1.279(19)
C11 O13 1.351(16)
O13 C14 1.432(15)
C14 C15 1.482(19)
C14 H14A 0.9900
C14 H14B 0.9900
C15 N16 1.470(13)
C15 H15A 0.9900
C15 H15B 0.9900
N16 C17 1.333(11)
N16 H16 0.8800
C17 O18 1.233(10)
C17 C19 1.532(12)
C19 O20 1.424(10)
C19 C28 1.516(12)
C19 H19 1.0000
O20 C21 1.413(11)
C21 O22 1.400(14)
C21 C27 1.521(14)
C21 H21 1.0000
O22 C23 1.421(18)
C23 O26 1.431(17)
C23 C24 1.47(2)
C23 C25 1.63(3)
C24 H24A 0.9800
C24 H24B 0.9800
C24 H24C 0.9800
C25 H25A 0.9800
C25 H25B 0.9800
C25 H25C 0.9800
O26 C27 1.399(13)
C27 C28 1.545(13)
C27 H27 1.0000
C28 N29 1.432(11)
C28 H28 1.0000
N29 C30 1.345(12)
C30 O31 1.211(12)
C30 O32 1.355(12)
O32 C33 1.478(11)
C33 C35 1.517(14)
C33 C36 1.520(14)
C33 C34 1.529(16)
C34 H34A 0.9800
C34 H34B 0.9800
C34 H34C 0.9800
C35 H35A 0.9800
C35 H35B 0.9800
C35 H35C 0.9800
C36 H36A 0.9800
C36 H36B 0.9800
C36 H36C 0.9800

loop_
_geom_hbond_atom_site_label_D
_geom_hbond_atom_site_label_H
_geom_hbond_atom_site_label_A
_geom_hbond_distance_DH
_geom_hbond_distance_HA
_geom_hbond_distance_DA
_geom_hbond_angle_DHA
_geom_hbond_site_symmetry_A
N16 H16 O18 0.88 2.15 2.996(10) 161.2 3_578
N16 H16 O20 0.88 2.53 3.106(10) 123.7 3_578
C19 H19 O18 1.00 2.60 3.327(10) 130.0 3_578
C34 H34A O18 0.98 2.57 3.406(15) 143.8 1_655
C35 H35C O31 0.98 2.50 3.023(14) 113.3 .
C36 H36A O31 0.98 2.48 3.045(14) 116.6 .
N16 H16 O18 0.88 2.15 2.996(10) 161.2 3_578
N16 H16 O20 0.88 2.53 3.106(10) 123.7 3_578
C19 H19 O18 1.00 2.60 3.327(10) 130.0 3_578
C34 H34A O18 0.98 2.57 3.406(15) 143.8 1_655
C35 H35C O31 0.98 2.50 3.023(14) 113.3 .
C36 H36A O31 0.98 2.48 3.045(14) 116.6 .

loop_
_geom_torsion_atom_site_label_1
_geom_torsion_atom_site_label_2
_geom_torsion_atom_site_label_3
_geom_torsion_atom_site_label_4
_geom_torsion
C5 C1 C2 C3 -1.0(15)
Fe1 C1 C2 C3 61.4(10)
C5 C1 C2 Fe1 -62.3(11)
C1 C2 C3 C4 -5.9(19)
Fe1 C2 C3 C4 53.7(15)
C1 C2 C3 Fe1 -59.7(9)
C2 C3 C4 C5 9(2)
Fe1 C3 C4 C5 63.7(10)
C2 C3 C4 Fe1 -54.6(14)
C2 C1 C5 C4 6.6(19)
Fe1 C1 C5 C4 -55.6(14)
C2 C1 C5 Fe1 62.2(10)
C3 C4 C5 C1 -9(2)
Fe1 C4 C5 C1 57.0(14)
C3 C4 C5 Fe1 -66.2(10)
C10 C6 C7 C8 -3.4(17)
Fe1 C6 C7 C8 -60.8(9)
C10 C6 C7 Fe1 57.4(12)
C6 C7 C8 C9 4.3(17)
Fe1 C7 C8 C9 -59.3(12)
C6 C7 C8 Fe1 63.6(10)
C7 C8 C9 C10 -4(2)
Fe1 C8 C9 C10 -60.9(13)
C7 C8 C9 Fe1 57.3(11)
C8 C9 C10 C6 1(2)
Fe1 C9 C10 C6 -58.0(12)
C8 C9 C10 C11 171.1(17)
Fe1 C9 C10 C11 111.6(19)
C8 C9 C10 Fe1 59.5(13)
C7 C6 C10 C9 1(2)
Fe1 C6 C10 C9 58.6(12)
C7 C6 C10 C11 -167.8(18)
Fe1 C6 C10 C11 -110.7(19)
C7 C6 C10 Fe1 -57.1(12)
C9 C10 C11 O12 1(3)
C6 C10 C11 O12 167.9(18)
Fe1 C10 C11 O12 85(2)
C9 C10 C11 O13 -172.4(18)
C6 C10 C11 O13 -5(3)
Fe1 C10 C11 O13 -88.6(19)
O12 C11 O13 C14 21(3)
C10 C11 O13 C14 -166.1(16)
C11 O13 C14 C15 162.8(14)
O13 C14 C15 N16 -163.5(11)
C14 C15 N16 C17 -105.3(13)
C15 N16 C17 O18 -0.4(15)
C15 N16 C17 C19 176.9(9)
O18 C17 C19 O20 -19.1(12)
N16 C17 C19 O20 163.5(8)
O18 C17 C19 C28 96.5(10)
N16 C17 C19 C28 -80.9(9)
C28 C19 O20 C21 39.2(9)
C17 C19 O20 C21 160.9(8)
C19 O20 C21 O22 94.5(9)
C19 O20 C21 C27 -20.3(11)
O20 C21 O22 C23 -123.3(11)
C27 C21 O22 C23 -7.6(13)
C21 O22 C23 O26 21.0(17)
C21 O22 C23 C24 -101.6(15)
C21 O22 C23 C25 133.6(10)
O22 C23 O26 C27 -27.1(16)
C24 C23 O26 C27 92.7(15)
C25 C23 O26 C27 -138.2(11)
C23 O26 C27 C21 22.1(12)
C23 O26 C27 C28 132.6(11)
O22 C21 C27 O26 -8.9(11)
O20 C21 C27 O26 108.3(9)
O22 C21 C27 C28 -123.2(9)
O20 C21 C27 C28 -6.0(11)
O20 C19 C28 N29 -160.9(7)
C17 C19 C28 N29 81.3(9)
O20 C19 C28 C27 -40.7(8)
C17 C19 C28 C27 -158.5(7)
O26 C27 C28 N29 40.2(11)
C21 C27 C28 N29 151.1(8)
O26 C27 C28 C19 -83.3(9)
C21 C27 C28 C19 27.6(10)
C19 C28 N29 C30 -109.0(10)
C27 C28 N29 C30 137.3(9)
C28 N29 C30 O31 -4.4(15)
C28 N29 C30 O32 175.3(8)
O31 C30 O32 C33 -7.0(15)
N29 C30 O32 C33 173.3(7)
C30 O32 C33 C35 -59.4(12)
C30 O32 C33 C36 66.5(12)
C30 O32 C33 C34 -175.9(9)
